data_7237732
loop_
_publ_author_name
'Wu, Zhao-Feng'
'Tan, Bin'
'Velasco, Ever'
'Wang, Hao'
'Shen, Nan-Nan'
'Gao, Yu-Jie'
'Zhang, Xu'
'Zhu, Kun'
'Zhang, Guo-Yu'
'Liu, Yan-Yao'
'Hei, Xiu-Ze'
'Huang, Xiao-Ying'
'Li, Jing'

_publ_section_title
;
 Fluorescent In based MOFs showing &#x201C;turn on&#x201D; luminescence
 towards thiols and acting as a ratiometric fluorescence thermometer
;
_journal_issue 10
_journal_name_full 'Journal of Materials Chemistry C'
_journal_page_first 3049
_journal_paper_doi 10.1039/C9TC00463G
_journal_volume 7
_journal_year 2019
_chemical_formula_sum 'C91.5 H83.5 Cl2 In3 N5.5 O27.5'
_chemical_formula_weight 2115.49
_space_group_crystal_system orthorhombic
_space_group_IT_number 17
_space_group_name_Hall 'P 2c 2'
_space_group_name_H-M_alt 'P 2 2 21'
_atom_sites_solution_hydrogens geom
_audit_creation_method SHELXL-2016/6
_audit_update_record
;
2018-12-05 deposited with the CCDC.
2019-02-11 downloaded from the CCDC.
;
_cell_angle_alpha 90
_cell_angle_beta 90
_cell_angle_gamma 90
_cell_formula_units_Z 2
_cell_length_a 9.3390(2)
_cell_length_b 15.6217(5)
_cell_length_c 33.6709(19)
_cell_measurement_reflns_used 7274
_cell_measurement_temperature 295(2)
_cell_measurement_theta_max 28.8434
_cell_measurement_theta_min 2.4889
_cell_volume 4912.3(3)
_computing_cell_refinement
;
CrysAlisPro, Oxford Diffraction Ltd.,
Version 1.171.33.66 (release 28-04-2010 CrysAlis171 .NET)
(compiled Apr 28 2010,14:27:37)
;
_computing_data_collection
;
CrysAlisPro, Oxford Diffraction Ltd.,
Version 1.171.33.66 (release 28-04-2010 CrysAlis171 .NET)
(compiled Apr 28 2010,14:27:37)
;
_computing_data_reduction
;
CrysAlisPro, Oxford Diffraction Ltd.,
Version 1.171.33.66 (release 28-04-2010 CrysAlis171 .NET)
(compiled Apr 28 2010,14:27:37)
;
_computing_structure_refinement 'SHELXL-2016/6 (Sheldrick, 2016)'
_diffrn_ambient_temperature 295(2)
_diffrn_detector_area_resol_mean 16.2083
_diffrn_measured_fraction_theta_full 0.998
_diffrn_measured_fraction_theta_max 0.864
_diffrn_measurement_device_type 'Xcalibur, Eos'
_diffrn_measurement_method '\w scans'
_diffrn_radiation_type MoK\a
_diffrn_radiation_wavelength 0.71073
_diffrn_reflns_av_R_equivalents 0.0330
_diffrn_reflns_av_unetI/netI 0.0514
_diffrn_reflns_Laue_measured_fraction_full 0.998
_diffrn_reflns_Laue_measured_fraction_max 0.864
_diffrn_reflns_limit_h_max 5
_diffrn_reflns_limit_h_min -12
_diffrn_reflns_limit_k_max 19
_diffrn_reflns_limit_k_min -21
_diffrn_reflns_limit_l_max 29
_diffrn_reflns_limit_l_min -43
_diffrn_reflns_number 13730
_diffrn_reflns_point_group_measured_fraction_full 0.999
_diffrn_reflns_point_group_measured_fraction_max 0.862
_diffrn_reflns_theta_full 25.242
_diffrn_reflns_theta_max 28.907
_diffrn_reflns_theta_min 2.494
_diffrn_source 'Enhance (Mo) X-ray Source'
_exptl_absorpt_coefficient_mu 0.829
_exptl_crystal_colour colourless
_exptl_crystal_density_diffrn 1.430
_exptl_crystal_description block
_exptl_crystal_F_000 2144
_exptl_crystal_size_max 0.30
_exptl_crystal_size_mid 0.26
_exptl_crystal_size_min 0.22
_refine_diff_density_max 1.723
_refine_diff_density_min -2.788
_refine_diff_density_rms 0.135
_refine_ls_abs_structure_details
;
 Refined as an inversion twin.
;
_refine_ls_abs_structure_Flack 0.13(5)
_refine_ls_extinction_coef 0.0014(3)
_refine_ls_extinction_expression Fc^*^=kFc[1+0.001xFc^2^\l^3^/sin(2\q)]^-1/4^
_refine_ls_extinction_method 'SHELXL-2016/6 (Sheldrick 2016)'
_refine_ls_goodness_of_fit_ref 1.012
_refine_ls_hydrogen_treatment constr
_refine_ls_matrix_type full
_refine_ls_number_parameters 431
_refine_ls_number_reflns 9353
_refine_ls_number_restraints 24
_refine_ls_restrained_S_all 1.021
_refine_ls_R_factor_all 0.0715
_refine_ls_R_factor_gt 0.0632
_refine_ls_shift/su_max 0.000
_refine_ls_shift/su_mean 0.000
_refine_ls_structure_factor_coef Fsqd
_refine_ls_weighting_details 'w=1/[\s^2^(Fo^2^)+(0.0600P)^2^+32.0000P] where P=(Fo^2^+2Fc^2^)/3'
_refine_ls_weighting_scheme calc
_refine_ls_wR_factor_gt 0.1565
_refine_ls_wR_factor_ref 0.1599
_reflns_Friedel_coverage 0.801
_reflns_Friedel_fraction_full 1.000
_reflns_Friedel_fraction_max 0.860
_reflns_number_gt 7873
_reflns_number_total 9353
_reflns_threshold_expression 'I > 2\s(I)'
_cod_data_source_file c9tc00463g2.cif
_cod_data_source_block x_sq
_cod_original_formula_sum 'C91.50 H83.50 Cl2 In3 N5.50 O27.50'
_cod_database_code 7237732
_shelx_shelxl_version_number 2016/6
_shelx_space_group_comment
;
The symmetry employed for this shelxl refinement is uniquely defined
by the following loop, which should always be used as a source of
symmetry information in preference to the above space-group names.
They are only intended as comments.
;

loop_
_space_group_symop_operation_xyz
'x, y, z'
'-x, -y, z+1/2'
'x, -y, -z'
'-x, y, -z+1/2'

loop_
_atom_site_label
_atom_site_type_symbol
_atom_site_fract_x
_atom_site_fract_y
_atom_site_fract_z
_atom_site_U_iso_or_equiv
_atom_site_adp_type
_atom_site_occupancy
_atom_site_site_symmetry_order
_atom_site_calc_flag
_atom_site_refinement_flags_posn
_atom_site_refinement_flags_adp
_atom_site_refinement_flags_occupancy
In1 In 0.500000 0.44407(7) 0.250000 0.0288(2) Uani 1 2 d S T P
In2 In -0.17384(7) 0.05412(5) -0.12062(2) 0.03064(19) Uani 1 1 d . . .
Cl1 Cl -0.2643(4) -0.0877(2) -0.12588(13) 0.0733(11) Uani 1 1 d . . .
O1 O 0.6346(8) 0.5512(7) 0.2331(2) 0.058(2) Uani 1 1 d . U .
O2 O 0.7420(10) 0.4325(7) 0.2229(3) 0.066(3) Uani 1 1 d . . .
O3 O 1.5886(9) 0.8969(6) 0.1011(3) 0.058(3) Uani 1 1 d . . .
O4 O 1.6934(8) 0.8624(5) 0.1569(2) 0.046(2) Uani 1 1 d . . .
O5 O 0.4156(9) 0.4517(6) 0.1861(3) 0.060(2) Uani 1 1 d . . .
O6 O 0.4333(11) 0.3284(7) 0.2128(3) 0.068(3) Uani 1 1 d . . .
O7 O -0.0724(8) 0.1655(5) -0.08889(19) 0.0380(18) Uani 1 1 d . . .
O8 O -0.1321(7) 0.0532(5) -0.05543(17) 0.0340(15) Uani 1 1 d . . .
O9 O 0.0866(9) 0.0035(6) -0.1218(3) 0.059(2) Uani 1 1 d . . .
O10 O -0.0350(7) 0.0608(6) -0.1714(2) 0.051(2) Uani 1 1 d . . .
C1 C 0.7479(11) 0.5104(9) 0.2215(4) 0.048(3) Uani 1 1 d . . .
C2 C 0.8674(11) 0.5605(9) 0.2063(3) 0.041(2) Uani 1 1 d . . .
C3 C 0.8597(13) 0.6462(9) 0.2032(4) 0.061(4) Uani 1 1 d . . .
H3A H 0.774520 0.673399 0.209943 0.074 Uiso 1 1 calc R U .
C4 C 0.9744(11) 0.6958(8) 0.1901(4) 0.053(4) Uani 1 1 d . . .
H4A H 0.963052 0.754529 0.186672 0.064 Uiso 1 1 calc R U .
C5 C 1.1015(10) 0.6589(7) 0.1825(3) 0.036(2) Uani 1 1 d . . .
C6 C 1.1143(11) 0.5706(8) 0.1867(4) 0.051(3) Uani 1 1 d . . .
H6A H 1.201790 0.544464 0.181464 0.061 Uiso 1 1 calc R U .
C7 C 0.9967(13) 0.5199(7) 0.1986(4) 0.046(3) Uani 1 1 d . . .
H7A H 1.005682 0.460932 0.201314 0.055 Uiso 1 1 calc R U .
C8 C 1.2268(11) 0.7082(7) 0.1703(3) 0.037(3) Uani 1 1 d . . .
C9 C 1.2161(12) 0.7638(8) 0.1376(4) 0.050(3) Uani 1 1 d . . .
H9A H 1.130367 0.767909 0.123706 0.060 Uiso 1 1 calc R U .
C10 C 1.3319(11) 0.8123(6) 0.1262(3) 0.035(2) Uani 1 1 d . . .
H10A H 1.323060 0.849274 0.104666 0.042 Uiso 1 1 calc R U .
C11 C 1.4606(10) 0.8072(7) 0.1459(3) 0.037(2) Uani 1 1 d . . .
C12 C 1.4699(12) 0.7522(9) 0.1783(4) 0.055(4) Uani 1 1 d . . .
H12A H 1.554347 0.749299 0.192931 0.066 Uiso 1 1 calc R U .
C13 C 1.3556(12) 0.7022(7) 0.1889(4) 0.048(3) Uani 1 1 d . . .
H13A H 1.366385 0.662980 0.209466 0.057 Uiso 1 1 calc R U .
C14 C 1.5884(12) 0.8584(7) 0.1335(3) 0.037(3) Uani 1 1 d . . .
C15 C 0.3973(13) 0.3754(8) 0.1851(4) 0.042(3) Uani 1 1 d . . .
C16 C 0.3346(15) 0.3362(7) 0.1476(4) 0.049(3) Uani 1 1 d . . .
C17 C 0.320(2) 0.2531(9) 0.1443(4) 0.071(4) Uani 1 1 d . . .
H17A H 0.359931 0.219852 0.164328 0.085 Uiso 1 1 calc R U .
C18 C 0.2451(18) 0.2066(8) 0.1120(4) 0.067(4) Uani 1 1 d . U .
H18A H 0.228192 0.147921 0.111553 0.080 Uiso 1 1 calc R U .
C19 C 0.2028(19) 0.2656(8) 0.0813(4) 0.069(5) Uani 1 1 d . . .
C20 C 0.2208(18) 0.3511(8) 0.0843(4) 0.070(5) Uani 1 1 d . . .
H20A H 0.189565 0.386487 0.063824 0.084 Uiso 1 1 calc R U .
C21 C 0.2861(17) 0.3873(8) 0.1179(4) 0.067(4) Uani 1 1 d . . .
H21A H 0.296113 0.446365 0.119761 0.081 Uiso 1 1 calc R U .
C22 C 0.1303(16) 0.2279(9) 0.0457(3) 0.058(4) Uani 1 1 d . . .
C23 C 0.0489(15) 0.1561(9) 0.0482(3) 0.059(4) Uani 1 1 d . . .
H23A H 0.037239 0.129092 0.072639 0.071 Uiso 1 1 calc R U .
C24 C -0.0163(14) 0.1229(8) 0.0150(3) 0.053(4) Uani 1 1 d . . .
H24A H -0.069500 0.072733 0.017229 0.063 Uiso 1 1 calc R U .
C25 C -0.0046(15) 0.1624(8) -0.0214(3) 0.046(3) Uani 1 1 d . . .
C26 C 0.0795(17) 0.2342(8) -0.0239(3) 0.058(4) Uani 1 1 d . . .
H26A H 0.093970 0.260366 -0.048349 0.070 Uiso 1 1 calc R U .
C27 C 0.1419(17) 0.2673(7) 0.0092(4) 0.062(4) Uani 1 1 d . U .
H27A H 0.193819 0.317928 0.007175 0.074 Uiso 1 1 calc R U .
C28 C -0.0738(11) 0.1248(7) -0.0570(3) 0.030(2) Uani 1 1 d . . .
C29 C 0.0775(11) 0.0289(8) -0.1574(4) 0.048(3) Uani 1 1 d . . .
C30 C 0.2056(10) 0.0250(7) -0.1843(3) 0.033(2) Uani 1 1 d . . .
C31 C 0.1941(10) 0.0549(9) -0.2227(3) 0.045(3) Uani 1 1 d . U .
H31A H 0.108204 0.078421 -0.231457 0.053 Uiso 1 1 calc R U .
C32 C 0.3081(10) 0.0502(9) -0.2479(3) 0.046(3) Uani 1 1 d . . .
H32A H 0.297523 0.070623 -0.273652 0.055 Uiso 1 1 calc R U .
C33 C 0.4379(11) 0.0167(7) -0.2368(3) 0.035(2) Uani 1 1 d . . .
C34 C 0.4471(12) -0.0132(9) -0.1977(3) 0.045(3) Uani 1 1 d . . .
H34A H 0.533818 -0.034935 -0.188614 0.054 Uiso 1 1 calc R U .
C35 C 0.3340(12) -0.0115(7) -0.1728(3) 0.036(2) Uani 1 1 d . . .
H35A H 0.342514 -0.035082 -0.147508 0.043 Uiso 1 1 calc R U .

loop_
_atom_site_aniso_label
_atom_site_aniso_U_11
_atom_site_aniso_U_22
_atom_site_aniso_U_33
_atom_site_aniso_U_23
_atom_site_aniso_U_13
_atom_site_aniso_U_12
In1 0.0290(4) 0.0272(5) 0.0303(5) 0.000 -0.0071(4) 0.000
In2 0.0271(3) 0.0415(4) 0.0233(3) 0.0000(3) -0.0037(3) 0.0022(4)
Cl1 0.074(2) 0.062(2) 0.084(3) 0.000(2) -0.027(2) -0.0066(18)
O1 0.040(3) 0.074(4) 0.060(4) 0.000(4) 0.006(3) -0.037(4)
O2 0.050(5) 0.070(7) 0.078(6) 0.025(6) 0.005(5) -0.013(5)
O3 0.052(5) 0.078(6) 0.044(5) 0.022(5) -0.001(4) -0.030(5)
O4 0.036(4) 0.061(5) 0.040(4) 0.008(4) 0.001(4) -0.013(4)
O5 0.069(5) 0.051(5) 0.059(5) -0.027(5) -0.033(4) -0.005(5)
O6 0.082(7) 0.086(7) 0.035(5) -0.004(5) -0.024(5) -0.019(6)
O7 0.051(4) 0.047(4) 0.017(3) 0.005(3) -0.008(3) -0.010(4)
O8 0.041(4) 0.035(4) 0.026(3) 0.001(3) -0.005(3) -0.012(4)
O9 0.063(5) 0.080(6) 0.034(4) 0.005(5) 0.023(5) 0.027(5)
O10 0.035(4) 0.067(6) 0.050(4) -0.016(5) 0.008(3) 0.021(5)
C1 0.022(5) 0.065(8) 0.057(8) 0.014(7) -0.007(5) -0.003(6)
C2 0.032(5) 0.047(6) 0.045(6) 0.010(6) 0.002(4) -0.016(6)
C3 0.035(7) 0.065(9) 0.085(10) 0.002(8) 0.016(7) 0.032(6)
C4 0.025(6) 0.040(7) 0.095(11) 0.015(7) 0.004(6) 0.001(5)
C5 0.021(5) 0.036(6) 0.052(6) 0.012(5) -0.007(5) -0.011(4)
C6 0.027(5) 0.057(9) 0.067(8) 0.018(7) -0.001(5) 0.017(5)
C7 0.036(5) 0.043(6) 0.059(7) 0.014(6) 0.008(6) 0.006(5)
C8 0.026(5) 0.038(6) 0.047(6) 0.009(5) 0.004(5) -0.001(5)
C9 0.036(6) 0.067(8) 0.048(7) 0.024(6) -0.013(5) -0.002(6)
C10 0.033(5) 0.029(5) 0.043(6) 0.014(4) -0.002(5) 0.004(5)
C11 0.025(5) 0.040(6) 0.046(6) 0.008(5) 0.000(5) 0.004(4)
C12 0.028(6) 0.063(8) 0.074(9) 0.043(7) -0.008(6) -0.002(6)
C13 0.034(6) 0.031(6) 0.078(9) 0.038(6) -0.017(6) -0.017(5)
C14 0.038(6) 0.026(5) 0.047(6) 0.007(5) 0.004(5) -0.003(5)
C15 0.044(7) 0.038(7) 0.045(7) -0.016(6) -0.006(6) -0.001(5)
C16 0.068(8) 0.026(5) 0.055(7) -0.004(5) -0.018(7) -0.022(6)
C17 0.111(12) 0.061(9) 0.042(7) -0.004(6) -0.040(9) 0.011(10)
C18 0.119(9) 0.026(5) 0.055(7) -0.006(5) -0.031(7) 0.001(6)
C19 0.120(14) 0.047(7) 0.040(7) 0.008(6) -0.033(8) -0.033(9)
C20 0.111(13) 0.037(7) 0.061(8) 0.013(6) -0.047(9) -0.027(8)
C21 0.104(12) 0.033(6) 0.064(8) -0.003(6) -0.044(9) -0.008(7)
C22 0.080(10) 0.071(9) 0.022(5) -0.003(6) -0.022(6) -0.022(8)
C23 0.079(9) 0.075(9) 0.024(5) 0.010(6) -0.018(6) -0.045(8)
C24 0.059(8) 0.068(8) 0.030(6) 0.008(5) -0.009(6) -0.053(7)
C25 0.065(8) 0.055(7) 0.017(4) -0.001(5) -0.010(5) -0.019(7)
C26 0.107(11) 0.041(7) 0.026(5) 0.008(5) -0.011(6) -0.035(7)
C27 0.100(9) 0.032(5) 0.054(6) 0.001(5) -0.020(7) -0.041(6)
C28 0.030(5) 0.035(6) 0.025(5) 0.001(4) 0.000(4) 0.002(5)
C29 0.027(5) 0.061(9) 0.055(7) 0.000(6) 0.015(5) 0.018(5)
C30 0.028(5) 0.046(6) 0.026(5) -0.004(4) 0.007(4) 0.000(4)
C31 0.026(4) 0.066(6) 0.041(5) 0.004(6) -0.002(4) 0.030(6)
C32 0.029(5) 0.085(8) 0.024(4) -0.001(7) -0.002(4) 0.006(7)
C33 0.032(5) 0.050(6) 0.022(5) -0.002(5) 0.001(4) 0.009(5)
C34 0.034(5) 0.075(8) 0.026(5) 0.007(5) 0.000(5) 0.018(6)
C35 0.036(5) 0.044(6) 0.027(5) 0.005(4) 0.001(5) -0.002(5)

loop_
_atom_type_symbol
_atom_type_description
_atom_type_scat_dispersion_real
_atom_type_scat_dispersion_imag
_atom_type_scat_source
C C 0.0033 0.0016 'International Tables Vol C Tables 4.2.6.8 and 6.1.1.4'
H H 0.0000 0.0000 'International Tables Vol C Tables 4.2.6.8 and 6.1.1.4'
In In -0.7276 1.3100 'International Tables Vol C Tables 4.2.6.8 and 6.1.1.4'
N N 0.0061 0.0033 'International Tables Vol C Tables 4.2.6.8 and 6.1.1.4'
O O 0.0106 0.0060 'International Tables Vol C Tables 4.2.6.8 and 6.1.1.4'
Cl Cl 0.1484 0.1585 'International Tables Vol C Tables 4.2.6.8 and 6.1.1.4'

loop_
_geom_angle_atom_site_label_1
_geom_angle_atom_site_label_2
_geom_angle_atom_site_label_3
_geom_angle
_geom_angle_site_symmetry_1
_geom_angle_site_symmetry_3
O1 In1 O1 79.0(5) 4_655 .
O1 In1 O6 128.6(3) 4_655 4_655
O1 In1 O6 126.6(4) . 4_655
O1 In1 O6 126.6(4) 4_655 .
O1 In1 O6 128.6(3) . .
O6 In1 O6 75.5(5) 4_655 .
O1 In1 O5 85.0(3) 4_655 4_655
O1 In1 O5 90.4(3) . 4_655
O6 In1 O5 55.5(3) 4_655 4_655
O6 In1 O5 130.5(4) . 4_655
O1 In1 O5 90.4(3) 4_655 .
O1 In1 O5 85.0(3) . .
O6 In1 O5 130.5(4) 4_655 .
O6 In1 O5 55.5(3) . .
O5 In1 O5 174.0(5) 4_655 .
O1 In1 O2 54.8(3) 4_655 4_655
O1 In1 O2 133.7(4) . 4_655
O6 In1 O2 89.3(4) 4_655 4_655
O6 In1 O2 83.9(4) . 4_655
O5 In1 O2 88.3(3) 4_655 4_655
O5 In1 O2 92.1(3) . 4_655
O1 In1 O2 133.7(4) 4_655 .
O1 In1 O2 54.8(3) . .
O6 In1 O2 83.9(4) 4_655 .
O6 In1 O2 89.3(4) . .
O5 In1 O2 92.1(3) 4_655 .
O5 In1 O2 88.3(3) . .
O2 In1 O2 171.5(5) 4_655 .
O1 In1 C15 108.0(4) 4_655 4_655
O1 In1 C15 108.9(3) . 4_655
O6 In1 C15 28.1(3) 4_655 4_655
O6 In1 C15 103.5(4) . 4_655
O5 In1 C15 27.4(4) 4_655 4_655
O5 In1 C15 158.5(4) . 4_655
O2 In1 C15 89.8(4) 4_655 4_655
O2 In1 C15 86.7(4) . 4_655
O1 In1 C15 108.9(3) 4_655 .
O1 In1 C15 108.0(4) . .
O6 In1 C15 103.5(4) 4_655 .
O6 In1 C15 28.1(3) . .
O5 In1 C15 158.5(4) 4_655 .
O5 In1 C15 27.4(4) . .
O2 In1 C15 86.7(4) 4_655 .
O2 In1 C15 89.8(4) . .
C15 In1 C15 131.5(6) 4_655 .
O10 In2 O4 82.4(3) . 3_365
O10 In2 O8 132.7(3) . .
O4 In2 O8 131.1(3) 3_365 .
O10 In2 O7 95.0(3) . .
O4 In2 O7 92.5(3) 3_365 .
O8 In2 O7 57.6(3) . .
O10 In2 Cl1 101.6(3) . .
O4 In2 Cl1 108.3(2) 3_365 .
O8 In2 Cl1 97.4(2) . .
O7 In2 Cl1 154.8(2) . .
O10 In2 O3 138.5(3) . 3_365
O4 In2 O3 56.3(3) 3_365 3_365
O8 In2 O3 84.0(3) . 3_365
O7 In2 O3 90.7(3) . 3_365
Cl1 In2 O3 89.4(3) . 3_365
O10 In2 O9 55.2(3) . .
O4 In2 O9 135.9(3) 3_365 .
O8 In2 O9 81.2(3) . .
O7 In2 O9 81.2(3) . .
Cl1 In2 O9 92.8(2) . .
O3 In2 O9 165.2(3) 3_365 .
O10 In2 C28 114.9(3) . .
O4 In2 C28 114.6(3) 3_365 .
O8 In2 C28 28.8(3) . .
O7 In2 C28 28.9(3) . .
Cl1 In2 C28 126.0(3) . .
O3 In2 C28 88.4(3) 3_365 .
O9 In2 C28 78.6(3) . .
O10 In2 C14 110.6(3) . 3_365
O4 In2 C14 28.2(3) 3_365 3_365
O8 In2 C14 108.2(3) . 3_365
O7 In2 C14 91.8(3) . 3_365
Cl1 In2 C14 99.8(2) . 3_365
O3 In2 C14 28.0(3) 3_365 3_365
O9 In2 C14 163.0(3) . 3_365
C28 In2 C14 102.7(3) . 3_365
O10 In2 C29 27.3(3) . .
O4 In2 C29 109.1(3) 3_365 .
O8 In2 C29 107.5(3) . .
O7 In2 C29 88.0(3) . .
Cl1 In2 C29 98.0(3) . .
O3 In2 C29 165.2(3) 3_365 .
O9 In2 C29 27.8(3) . .
C28 In2 C29 97.4(4) . .
C14 In2 C29 137.3(4) 3_365 .
C1 O1 In1 99.9(8) . .
C1 O2 In1 89.0(8) . .
C14 O3 In2 85.2(7) . 3_765
C14 O4 In2 97.0(6) . 3_765
C15 O5 In1 91.4(8) . .
C15 O6 In1 91.0(8) . .
C28 O7 In2 90.6(6) . .
C28 O8 In2 91.7(6) . .
C29 O9 In2 81.6(6) . .
C29 O10 In2 100.8(7) . .
O2 C1 O1 116.3(12) . .
O2 C1 C2 125.8(12) . .
O1 C1 C2 117.9(12) . .
C3 C2 C7 119.1(10) . .
C3 C2 C1 121.4(12) . .
C7 C2 C1 119.2(12) . .
C2 C3 C4 122.5(11) . .
C2 C3 H3A 118.7 . .
C4 C3 H3A 118.7 . .
C5 C4 C3 120.0(11) . .
C5 C4 H4A 120.0 . .
C3 C4 H4A 120.0 . .
C4 C5 C6 118.8(10) . .
C4 C5 C8 122.3(10) . .
C6 C5 C8 118.9(10) . .
C5 C6 C7 121.1(10) . .
C5 C6 H6A 119.4 . .
C7 C6 H6A 119.4 . .
C2 C7 C6 118.3(10) . .
C2 C7 H7A 120.9 . .
C6 C7 H7A 120.9 . .
C13 C8 C9 117.8(10) . .
C13 C8 C5 122.9(9) . .
C9 C8 C5 119.4(10) . .
C10 C9 C8 120.3(10) . .
C10 C9 H9A 119.9 . .
C8 C9 H9A 119.9 . .
C11 C10 C9 121.3(9) . .
C11 C10 H10A 119.4 . .
C9 C10 H10A 119.4 . .
C10 C11 C12 118.0(10) . .
C10 C11 C14 122.1(10) . .
C12 C11 C14 119.9(10) . .
C13 C12 C11 120.5(11) . .
C13 C12 H12A 119.8 . .
C11 C12 H12A 119.8 . .
C8 C13 C12 122.1(10) . .
C8 C13 H13A 119.0 . .
C12 C13 H13A 119.0 . .
O3 C14 O4 121.5(10) . .
O3 C14 C11 120.2(10) . .
O4 C14 C11 118.2(10) . .
O3 C14 In2 66.7(6) . 3_765
O4 C14 In2 54.8(5) . 3_765
C11 C14 In2 172.9(8) . 3_765
O5 C15 O6 122.0(11) . .
O5 C15 C16 118.4(11) . .
O6 C15 C16 119.6(11) . .
O5 C15 In1 61.2(6) . .
O6 C15 In1 60.9(7) . .
C16 C15 In1 178.8(9) . .
C17 C16 C21 119.0(11) . .
C17 C16 C15 120.6(11) . .
C21 C16 C15 120.3(10) . .
C16 C17 C18 126.6(12) . .
C16 C17 H17A 116.7 . .
C18 C17 H17A 116.7 . .
C19 C18 C17 110.0(11) . .
C19 C18 H18A 125.0 . .
C17 C18 H18A 125.0 . .
C20 C19 C18 123.2(11) . .
C20 C19 C22 120.3(12) . .
C18 C19 C22 116.5(11) . .
C19 C20 C21 120.8(12) . .
C19 C20 H20A 119.6 . .
C21 C20 H20A 119.6 . .
C16 C21 C20 120.1(11) . .
C16 C21 H21A 119.9 . .
C20 C21 H21A 119.9 . .
C23 C22 C27 118.0(10) . .
C23 C22 C19 121.8(11) . .
C27 C22 C19 120.1(11) . .
C22 C23 C24 120.6(11) . .
C22 C23 H23A 119.7 . .
C24 C23 H23A 119.7 . .
C23 C24 C25 121.3(10) . .
C23 C24 H24A 119.3 . .
C25 C24 H24A 119.3 . .
C26 C25 C24 117.7(9) . .
C26 C25 C28 121.7(9) . .
C24 C25 C28 120.5(10) . .
C27 C26 C25 120.5(11) . .
C27 C26 H26A 119.8 . .
C25 C26 H26A 119.8 . .
C26 C27 C22 121.7(11) . .
C26 C27 H27A 119.1 . .
C22 C27 H27A 119.1 . .
O8 C28 O7 119.8(9) . .
O8 C28 C25 120.9(9) . .
O7 C28 C25 119.3(9) . .
O8 C28 In2 59.5(5) . .
O7 C28 In2 60.5(5) . .
C25 C28 In2 175.2(8) . .
O9 C29 O10 122.5(10) . .
O9 C29 C30 120.3(10) . .
O10 C29 C30 117.2(11) . .
O9 C29 In2 70.6(6) . .
O10 C29 In2 51.9(5) . .
C30 C29 In2 168.9(8) . .
C35 C30 C31 118.1(9) . .
C35 C30 C29 122.5(9) . .
C31 C30 C29 119.3(9) . .
C32 C31 C30 120.2(9) . .
C32 C31 H31A 119.9 . .
C30 C31 H31A 119.9 . .
C31 C32 C33 122.8(9) . .
C31 C32 H32A 118.6 . .
C33 C32 H32A 118.6 . .
C32 C33 C34 116.0(9) . .
C32 C33 C33 122.3(10) . 4_654
C34 C33 C33 121.7(11) . 4_654
C35 C34 C33 122.1(10) . .
C35 C34 H34A 119.0 . .
C33 C34 H34A 119.0 . .
C34 C35 C30 120.7(9) . .
C34 C35 H35A 119.6 . .
C30 C35 H35A 119.6 . .

loop_
_geom_bond_atom_site_label_1
_geom_bond_atom_site_label_2
_geom_bond_distance
_geom_bond_site_symmetry_2
In1 O1 2.169(8) 4_655
In1 O1 2.170(8) .
In1 O6 2.286(9) 4_655
In1 O6 2.286(9) .
In1 O5 2.293(8) 4_655
In1 O5 2.293(8) .
In1 O2 2.444(9) 4_655
In1 O2 2.444(9) .
In1 C15 2.616(12) 4_655
In1 C15 2.616(12) .
In2 O10 2.148(7) .
In2 O4 2.176(7) 3_365
In2 O8 2.229(6) .
In2 O7 2.251(7) .
In2 Cl1 2.379(4) .
In2 O3 2.437(8) 3_365
In2 O9 2.558(8) .
In2 C28 2.586(10) .
In2 C14 2.644(11) 3_365
In2 C29 2.683(10) .
O1 C1 1.295(15) .
O2 C1 1.219(16) .
O3 C14 1.247(13) .
O4 C14 1.259(13) .
O5 C15 1.206(15) .
O6 C15 1.232(15) .
O7 C28 1.249(11) .
O8 C28 1.246(12) .
O9 C29 1.265(14) .
O10 C29 1.255(13) .
C1 C2 1.456(15) .
C2 C3 1.345(18) .
C2 C7 1.388(16) .
C3 C4 1.393(17) .
C3 H3A 0.9300 .
C4 C5 1.345(15) .
C4 H4A 0.9300 .
C5 C6 1.391(16) .
C5 C8 1.460(13) .
C6 C7 1.412(16) .
C6 H6A 0.9300 .
C7 H7A 0.9300 .
C8 C13 1.360(15) .
C8 C9 1.405(15) .
C9 C10 1.376(15) .
C9 H9A 0.9300 .
C10 C11 1.376(14) .
C10 H10A 0.9300 .
C11 C12 1.392(15) .
C11 C14 1.496(15) .
C12 C13 1.369(15) .
C12 H12A 0.9300 .
C13 H13A 0.9300 .
C15 C16 1.522(15) .
C16 C17 1.311(17) .
C16 C21 1.357(17) .
C17 C18 1.482(17) .
C17 H17A 0.9300 .
C18 C19 1.438(17) .
C18 H18A 0.9300 .
C19 C20 1.351(17) .
C19 C22 1.499(15) .
C20 C21 1.403(17) .
C20 H20A 0.9300 .
C21 H21A 0.9300 .
C22 C23 1.357(17) .
C22 C27 1.379(17) .
C23 C24 1.375(15) .
C23 H23A 0.9300 .
C24 C25 1.378(14) .
C24 H24A 0.9300 .
C25 C26 1.372(16) .
C25 C28 1.481(14) .
C26 C27 1.360(16) .
C26 H26A 0.9300 .
C27 H27A 0.9300 .
C29 C30 1.503(14) .
C30 C35 1.384(14) .
C30 C31 1.378(14) .
C31 C32 1.363(13) .
C31 H31A 0.9300 .
C32 C33 1.373(14) .
C32 H32A 0.9300 .
C33 C34 1.398(14) .
C33 C33 1.463(19) 4_654
C34 C35 1.349(15) .
C34 H34A 0.9300 .
C35 H35A 0.9300 .
